data_4512500
loop_
_publ_author_name
'Knichal, Jane V.'
'Gee, William J.'
'Burrows, Andrew D.'
'Raithby, Paul R.'
'Wilson, Chick C.'

_publ_section_title
;
 Role of Ethynyl-Derived Weak Hydrogen-Bond Interactions in the
 Supramolecular Structures of 1D, 2D, and 3D Coordination Polymers
 Containing 5-Ethynyl-1,3-benzenedicarboxylate
;
_journal_issue 1
_journal_name_full 'Crystal Growth &amp; Design'
_journal_page_first 465
_journal_paper_doi 10.1021/cg501535b
_journal_volume 15
_journal_year 2015
_chemical_formula_moiety 'C77 H51 N6 O30 Pb6, 2(C0.50 H1.50)'
_chemical_formula_sum 'C78 H54 N6 O30 Pb6'
_chemical_formula_weight 2798.41
_chemical_name_systematic
; 
 2 
;
_space_group_IT_number 2
_symmetry_cell_setting triclinic
_symmetry_space_group_name_Hall '-P 1'
_symmetry_space_group_name_H-M 'P -1'
_atom_sites_solution_hydrogens geom
_atom_sites_solution_primary direct
_atom_sites_solution_secondary difmap
_audit_creation_method SHELXL-97
_cell_angle_alpha 73.172(3)
_cell_angle_beta 75.343(3)
_cell_angle_gamma 71.172(3)
_cell_formula_units_Z 1
_cell_length_a 10.1240(4)
_cell_length_b 15.0418(5)
_cell_length_c 15.0480(6)
_cell_measurement_reflns_used 6252
_cell_measurement_temperature 150.00(10)
_cell_measurement_theta_max 28.0910
_cell_measurement_theta_min 3.5100
_cell_volume 2043.59(14)
_computing_cell_refinement
;
CrysAlisPro, Oxford Diffraction Ltd.,
Version 1.171.35.21 (release 20-01-2012 CrysAlis171 .NET)
(compiled Jan 23 2012,18:06:46)
;
_computing_data_collection
;
CrysAlisPro, Oxford Diffraction Ltd.,
Version 1.171.35.21 (release 20-01-2012 CrysAlis171 .NET)
(compiled Jan 23 2012,18:06:46)
;
_computing_data_reduction
;
CrysAlisPro, Oxford Diffraction Ltd.,
Version 1.171.35.21 (release 20-01-2012 CrysAlis171 .NET)
(compiled Jan 23 2012,18:06:46)
;
_computing_molecular_graphics 'POV-Ray, version 3.6, 2004'
_computing_structure_refinement 'SHELXL-97 (Sheldrick, 1997)'
_computing_structure_solution 'SHELXS-97 (Sheldrick, 1990)'
_diffrn_ambient_environment N~2~
_diffrn_ambient_temperature 150.00(10)
_diffrn_detector 'CCD plate'
_diffrn_detector_area_resol_mean 10.3795
_diffrn_detector_type Atlas
_diffrn_measured_fraction_theta_full 0.999
_diffrn_measured_fraction_theta_max 0.827
_diffrn_measurement_device 'four-circle diffractometer'
_diffrn_measurement_device_type 'Xcalibur, Atlas, Gemini ultra'
_diffrn_measurement_method '\w scans'
_diffrn_radiation_monochromator graphite
_diffrn_radiation_probe x-ray
_diffrn_radiation_type 'Mo K\a'
_diffrn_radiation_wavelength 0.71073
_diffrn_reflns_av_R_equivalents 0.0656
_diffrn_reflns_av_sigmaI/netI 0.0981
_diffrn_reflns_limit_h_max 12
_diffrn_reflns_limit_h_min -12
_diffrn_reflns_limit_k_max 18
_diffrn_reflns_limit_k_min -19
_diffrn_reflns_limit_l_max 20
_diffrn_reflns_limit_l_min -16
_diffrn_reflns_number 20695
_diffrn_reflns_theta_full 25.00
_diffrn_reflns_theta_max 28.94
_diffrn_reflns_theta_min 2.80
_diffrn_source 'Enhance (Mo) X-ray Source'
_exptl_absorpt_coefficient_mu 12.401
_exptl_absorpt_correction_T_max 0.3702
_exptl_absorpt_correction_T_min 0.0829
_exptl_absorpt_correction_type multi-scan
_exptl_absorpt_process_details
;
CrysAlisPro, Agilent Technologies,
Version 1.171.37.31 (release 14-01-2014 CrysAlis171 .NET)
(compiled Jan 14 2014,18:38:05)
Empirical absorption correction using spherical harmonics,
 implemented in SCALE3 ABSPACK scaling algorithm.
;
_exptl_crystal_colour colourless
_exptl_crystal_density_diffrn 2.274
_exptl_crystal_density_method 'not measured'
_exptl_crystal_description plate
_exptl_crystal_F_000 1296
_exptl_crystal_size_max 0.40
_exptl_crystal_size_mid 0.20
_exptl_crystal_size_min 0.10
_refine_diff_density_max 2.595
_refine_diff_density_min -2.505
_refine_diff_density_rms 0.326
_refine_ls_extinction_method none
_refine_ls_goodness_of_fit_ref 1.072
_refine_ls_hydrogen_treatment constr
_refine_ls_matrix_type full
_refine_ls_number_parameters 442
_refine_ls_number_reflns 8941
_refine_ls_number_restraints 6
_refine_ls_restrained_S_all 1.071
_refine_ls_R_factor_all 0.0887
_refine_ls_R_factor_gt 0.0596
_refine_ls_shift/su_max 0.001
_refine_ls_shift/su_mean 0.000
_refine_ls_structure_factor_coef Fsqd
_refine_ls_weighting_details 'calc w=1/[\s^2^(Fo^2^)+(0.0277P)^2^+35.0051P] where P=(Fo^2^+2Fc^2^)/3'
_refine_ls_weighting_scheme calc
_refine_ls_wR_factor_gt 0.1166
_refine_ls_wR_factor_ref 0.1298
_reflns_number_gt 6637
_reflns_number_total 8941
_reflns_threshold_expression >2sigma(I)
_cod_data_source_file cg501535b_si_002.cif
_cod_data_source_block c:\crysta~1\prr129\prr129
_cod_depositor_comments 'Adding full bibliography for 4512498--4512503.cif.'
_cod_original_cell_volume 2043.59(13)
_cod_database_code 4512500
_cell_oxdiff_length_a 10.1240(4)
_cell_oxdiff_length_b 15.0418(5)
_cell_oxdiff_length_c 15.0480(6)
_cell_oxdiff_angle_alpha 73.172(3)
_cell_oxdiff_angle_beta 75.343(3)
_cell_oxdiff_angle_gamma 71.172(3)
_cell_oxdiff_volume 2043.60(13)
_cell_oxdiff_measurement_reflns_used 6252

loop_
_symmetry_equiv_pos_as_xyz
'x, y, z'
'-x, -y, -z'

loop_
_atom_site_label
_atom_site_type_symbol
_atom_site_fract_x
_atom_site_fract_y
_atom_site_fract_z
_atom_site_U_iso_or_equiv
_atom_site_adp_type
_atom_site_occupancy
_atom_site_symmetry_multiplicity
_atom_site_calc_flag
_atom_site_refinement_flags
_atom_site_disorder_assembly
_atom_site_disorder_group
Pb1 Pb -0.18107(5) 0.90399(3) 0.20625(3) 0.01818(12) Uani 1 1 d . . .
Pb2 Pb 0.65824(5) 0.71422(4) 0.10815(4) 0.02204(13) Uani 1 1 d . . .
Pb3 Pb 0.20817(5) 0.86500(3) 0.01203(3) 0.01801(12) Uani 1 1 d . . .
O12 O 0.3667(8) 0.9280(6) -0.1302(6) 0.022(2) Uani 1 1 d . . .
O11 O 0.4465(8) 0.8881(6) 0.0027(6) 0.021(2) Uani 1 1 d . . .
O3 O 0.4033(8) 0.7087(6) 0.1149(6) 0.022(2) Uani 1 1 d . . .
O6 O 0.0882(9) 0.8771(6) 0.2008(6) 0.0195(19) Uani 1 1 d U . .
O1 O -0.0911(8) 0.7409(6) 0.1419(6) 0.022(2) Uani 1 1 d . . .
O5 O -0.0400(8) 0.8093(6) 0.3303(6) 0.026(2) Uani 1 1 d . . .
O4 O 0.5237(8) 0.6130(6) 0.2245(7) 0.025(2) Uani 1 1 d . . .
O13 O 0.8934(8) 0.9560(6) -0.0076(6) 0.0207(19) Uani 1 1 d . . .
O2 O -0.1900(8) 0.6239(6) 0.2251(7) 0.024(2) Uani 1 1 d . . .
O7 O 0.5919(9) 0.8379(6) 0.1960(6) 0.022(2) Uani 1 1 d . . .
O14 O 1.0741(8) 0.9102(6) -0.1181(6) 0.024(2) Uani 1 1 d . . .
O8 O 0.6502(10) 0.8247(8) 0.3321(7) 0.036(3) Uani 1 1 d . . .
O15 O 0.3365(11) 0.7241(7) -0.0780(8) 0.040(3) Uani 1 1 d . . .
C34 C 0.9439(12) 0.9322(9) -0.0852(9) 0.018(3) Uani 1 1 d . . .
C30 C 0.4637(12) 0.9123(9) -0.0843(9) 0.0209(10) Uani 1 1 d . . .
C13 C 0.3195(12) 0.8215(9) 0.2935(9) 0.0182(11) Uani 1 1 d . . .
H13 H 0.3203 0.8698 0.2366 0.022 Uiso 1 1 calc R . .
C6 C 0.2950(12) 0.5268(9) 0.3166(9) 0.0182(10) Uani 1 1 d . . .
H6 H 0.3796 0.4989 0.3424 0.022 Uiso 1 1 calc R . .
C7 C 0.1746(12) 0.4919(9) 0.3596(9) 0.0182(10) Uani 1 1 d . . .
C12 C 0.2000(12) 0.7897(9) 0.3343(9) 0.0182(11) Uani 1 1 d . . .
C4 C 0.2903(12) 0.6008(9) 0.2377(9) 0.0182(10) Uani 1 1 d . . .
C3 C 0.1651(12) 0.6406(9) 0.2002(9) 0.0182(10) Uani 1 1 d . . .
H3 H 0.1627 0.6901 0.1442 0.022 Uiso 1 1 calc R . .
C5 C 0.4143(12) 0.6427(9) 0.1881(9) 0.0182(10) Uani 1 1 d . . .
C17 C 0.3237(12) 0.6777(9) 0.4564(9) 0.0182(11) Uani 1 1 d . . .
C11 C 0.0749(11) 0.8281(8) 0.2845(9) 0.016(3) Uani 1 1 d . . .
C1 C -0.0881(12) 0.6631(9) 0.2004(9) 0.0182(10) Uani 1 1 d . . .
C2 C 0.0435(12) 0.6092(9) 0.2432(9) 0.0182(10) Uani 1 1 d . . .
C18 C 0.2015(12) 0.7177(9) 0.4158(9) 0.0182(11) Uani 1 1 d . . .
H18 H 0.1195 0.6953 0.4443 0.022 Uiso 1 1 calc R . .
C33 C 0.8434(12) 0.9271(9) -0.1398(9) 0.0209(10) Uani 1 1 d . . .
C16 C 0.4427(12) 0.7106(9) 0.4169(9) 0.0182(11) Uani 1 1 d . . .
H16 H 0.5252 0.6839 0.4451 0.022 Uiso 1 1 calc R . .
C9 C 0.1797(12) 0.4133(9) 0.4414(10) 0.022(3) Uani 1 1 d . . .
C19 C 0.3258(13) 0.5958(10) 0.5388(9) 0.022(3) Uani 1 1 d . . .
C32 C 0.7060(12) 0.9270(9) -0.0944(10) 0.0209(10) Uani 1 1 d . . .
H32 H 0.6789 0.9313 -0.0302 0.025 Uiso 1 1 calc R . .
C14 C 0.4400(12) 0.7823(9) 0.3364(9) 0.0182(11) Uani 1 1 d . . .
C8 C 0.0496(12) 0.5343(9) 0.3214(9) 0.0182(10) Uani 1 1 d . . .
H8 H -0.0315 0.5108 0.3500 0.022 Uiso 1 1 calc R . .
C37 C 0.6504(12) 0.9130(9) -0.2332(9) 0.0209(10) Uani 1 1 d . . .
H37 H 0.5849 0.9081 -0.2657 0.025 Uiso 1 1 calc R . .
C35 C 0.8844(12) 0.9191(9) -0.2338(9) 0.0209(10) Uani 1 1 d . . .
H35 H 0.9786 0.9186 -0.2654 0.025 Uiso 1 1 calc R . .
C31 C 0.6074(12) 0.9210(9) -0.1395(9) 0.0209(10) Uani 1 1 d . . .
C10 C 0.1852(6) 0.3470(4) 0.5072(4) 0.032(4) Uani 1 1 d . . .
H10 H 0.1895 0.2937 0.5600 0.038 Uiso 1 1 calc R . .
C20 C 0.3291(6) 0.5291(4) 0.6032(4) 0.029(3) Uani 1 1 d R . .
H20 H 0.3319 0.4750 0.6552 0.035 Uiso 1 1 calc R . .
C15 C 0.5732(6) 0.8163(4) 0.2842(4) 0.023(3) Uani 1 1 d R . .
O9 O -0.2320(6) 1.0067(4) 0.3227(4) 0.062(4) Uani 1 1 d R . .
C36 C 0.7906(6) 0.9121(4) -0.2803(4) 0.0209(10) Uani 1 1 d R . .
C38 C 0.8334(6) 0.8957(4) -0.3743(4) 0.035(4) Uani 1 1 d R . .
C25 C -0.3258(6) 1.0272(4) 0.3667(4) 0.049(4) Uani 0.50 1 d PR A 1
H25 H -0.4005 1.0045 0.3619 0.058 Uiso 0.50 1 calc PR B 1
O10 O 0.7675(13) 0.5437(9) 0.0643(9) 0.056(3) Uani 1 1 d . . .
C39 C 0.8683(14) 0.8811(11) -0.4514(10) 0.060(5) Uani 1 1 d . . .
H39 H 0.8963 0.8695 -0.5131 0.072 Uiso 1 1 calc R . .
N2 N -0.3607(14) 1.0844(11) 0.4335(10) 0.049(4) Uani 0.50 1 d PR A 1
C21 C -0.3012(14) 1.0927(11) 0.3053(10) 0.049(4) Uani 0.50 1 d PR A 2
H21 H -0.3117 1.1221 0.2416 0.058 Uiso 0.50 1 calc PR C 2
N1 N -0.363(3) 1.148(2) 0.369(2) 0.049(4) Uani 0.50 1 d P A 2
C26 C -0.488(3) 1.114(3) 0.481(4) 0.087(18) Uani 0.50 1 d P A 1
H26A H -0.5586 1.1139 0.4475 0.130 Uiso 0.50 1 calc PR A 1
H26B H -0.5019 1.1794 0.4879 0.130 Uiso 0.50 1 calc PR A 1
H26C H -0.4970 1.0706 0.5437 0.130 Uiso 0.50 1 calc PR A 1
N3 N 0.8732(14) 0.3876(11) 0.1217(11) 0.049(4) Uani 1 1 d . . .
C27 C 0.7936(17) 0.4748(13) 0.1306(15) 0.051(5) Uani 1 1 d . . .
H27 H 0.7542 0.4846 0.1926 0.061 Uiso 1 1 calc R . .
C28 C 0.9384(19) 0.3650(16) 0.0327(16) 0.075(7) Uani 1 1 d . . .
H28A H 0.9040 0.3141 0.0252 0.112 Uiso 1 1 calc R . .
H28B H 1.0415 0.3426 0.0290 0.112 Uiso 1 1 calc R . .
H28C H 0.9146 0.4227 -0.0176 0.112 Uiso 1 1 calc R . .
N4 N 0.563(3) 0.6240(19) -0.0927(19) 0.039(6) Uani 0.50 1 d P D 2
C22 C -0.419(5) 1.254(3) 0.342(3) 0.085(16) Uani 0.50 1 d P A 2
H22A H -0.3408 1.2842 0.3259 0.128 Uiso 0.50 1 calc PR A 2
H22B H -0.4878 1.2768 0.3948 0.128 Uiso 0.50 1 calc PR A 2
H22C H -0.4655 1.2715 0.2871 0.128 Uiso 0.50 1 calc PR A 2
C29 C 0.901(3) 0.3101(15) 0.203(2) 0.094(9) Uani 1 1 d . . .
H29A H 1.0035 0.2857 0.2019 0.142 Uiso 1 1 calc R . .
H29B H 0.8635 0.2580 0.2021 0.142 Uiso 1 1 calc R . .
H29C H 0.8549 0.3339 0.2605 0.142 Uiso 1 1 calc R . .
N5 N 0.553(3) 0.681(3) -0.168(2) 0.061(9) Uani 0.50 1 d P E 1
C42 C 0.507(5) 0.698(4) -0.259(4) 0.100(18) Uani 0.50 1 d P E 1
H42A H 0.4191 0.6783 -0.2476 0.149 Uiso 0.50 1 calc PR E 1
H42B H 0.5809 0.6592 -0.2999 0.149 Uiso 0.50 1 calc PR E 1
H42C H 0.4899 0.7661 -0.2907 0.149 Uiso 0.50 1 calc PR E 1
C45 C 0.706(2) 0.6272(17) -0.1585(18) 0.079(7) Uani 0.50 1 d P E 1
C23 C -0.251(3) 1.123(2) 0.442(2) 0.113(10) Uani 0.50 1 d P A 1
C43 C 0.528(4) 0.533(4) -0.028(4) 0.096(19) Uani 0.50 1 d P D -2
H43A H 0.4247 0.5440 -0.0119 0.143 Uiso 0.50 1 calc PR D -2
H43B H 0.5667 0.5169 0.0299 0.143 Uiso 0.50 1 calc PR D -2
H43C H 0.5693 0.4796 -0.0601 0.143 Uiso 0.50 1 calc PR D -2
C24 C -0.251(3) 1.123(2) 0.442(2) 0.113(10) Uani 0.50 1 d P A 2
C41 C 0.465(2) 0.6998(13) -0.0979(16) 0.059(5) Uani 0.50 1 d P E 1
H41 H 0.5090 0.6939 -0.0468 0.071 Uiso 0.50 1 calc PR E 1
C40 C 0.465(2) 0.6998(13) -0.0979(16) 0.059(5) Uani 0.50 1 d P D 2
H40 H 0.5015 0.7545 -0.1253 0.071 Uiso 0.50 1 calc PR D 2
C44 C 0.706(2) 0.6272(17) -0.1585(18) 0.079(7) Uani 0.50 1 d P D 2

loop_
_atom_site_aniso_label
_atom_site_aniso_U_11
_atom_site_aniso_U_22
_atom_site_aniso_U_33
_atom_site_aniso_U_23
_atom_site_aniso_U_13
_atom_site_aniso_U_12
Pb1 0.0125(2) 0.0237(3) 0.0181(3) -0.0011(2) -0.00767(19) -0.00400(17)
Pb2 0.0156(2) 0.0290(3) 0.0220(3) 0.0017(2) -0.0086(2) -0.00941(19)
Pb3 0.0124(2) 0.0223(3) 0.0192(3) -0.0007(2) -0.00579(19) -0.00564(17)
O12 0.011(4) 0.029(5) 0.028(5) -0.001(4) -0.007(4) -0.012(3)
O11 0.010(4) 0.034(5) 0.016(5) -0.003(4) -0.008(4) 0.002(3)
O3 0.019(4) 0.025(5) 0.024(5) 0.008(4) -0.011(4) -0.013(4)
O6 0.031(5) 0.021(5) 0.012(4) 0.008(4) -0.017(4) -0.015(4)
O1 0.008(4) 0.021(5) 0.034(6) 0.000(4) -0.008(4) -0.001(3)
O5 0.011(4) 0.035(5) 0.025(5) 0.008(4) -0.001(4) -0.010(4)
O4 0.009(4) 0.028(5) 0.034(6) 0.009(4) -0.013(4) -0.006(3)
O13 0.019(4) 0.021(5) 0.027(5) -0.007(4) -0.014(4) -0.003(3)
O2 0.007(4) 0.028(5) 0.034(6) 0.003(4) -0.007(4) -0.008(3)
O7 0.023(5) 0.031(5) 0.012(5) 0.003(4) -0.006(4) -0.012(4)
O14 0.006(4) 0.034(5) 0.032(6) -0.003(4) -0.009(4) -0.005(3)
O8 0.037(6) 0.056(7) 0.021(5) 0.009(5) -0.020(5) -0.025(5)
O15 0.033(6) 0.045(7) 0.045(7) -0.028(6) -0.012(5) 0.004(5)
C34 0.020(7) 0.016(6) 0.021(7) 0.003(5) -0.013(6) -0.008(5)
C30 0.014(2) 0.026(3) 0.024(3) 0.000(2) -0.010(2) -0.0053(18)
C13 0.012(2) 0.028(3) 0.017(3) -0.002(2) -0.007(2) -0.008(2)
C6 0.013(2) 0.021(2) 0.022(3) -0.001(2) -0.0129(19) -0.0021(17)
C7 0.013(2) 0.021(2) 0.022(3) -0.001(2) -0.0129(19) -0.0021(17)
C12 0.012(2) 0.028(3) 0.017(3) -0.002(2) -0.007(2) -0.008(2)
C4 0.013(2) 0.021(2) 0.022(3) -0.001(2) -0.0129(19) -0.0021(17)
C3 0.013(2) 0.021(2) 0.022(3) -0.001(2) -0.0129(19) -0.0021(17)
C5 0.013(2) 0.021(2) 0.022(3) -0.001(2) -0.0129(19) -0.0021(17)
C17 0.012(2) 0.028(3) 0.017(3) -0.002(2) -0.007(2) -0.008(2)
C11 0.007(6) 0.015(6) 0.030(7) -0.003(5) -0.006(5) -0.006(4)
C1 0.013(2) 0.021(2) 0.022(3) -0.001(2) -0.0129(19) -0.0021(17)
C2 0.013(2) 0.021(2) 0.022(3) -0.001(2) -0.0129(19) -0.0021(17)
C18 0.012(2) 0.028(3) 0.017(3) -0.002(2) -0.007(2) -0.008(2)
C33 0.014(2) 0.026(3) 0.024(3) 0.000(2) -0.010(2) -0.0053(18)
C16 0.012(2) 0.028(3) 0.017(3) -0.002(2) -0.007(2) -0.008(2)
C9 0.008(6) 0.026(7) 0.032(8) -0.004(6) -0.012(6) -0.002(5)
C19 0.018(7) 0.032(8) 0.017(7) -0.005(6) -0.005(6) -0.007(5)
C32 0.014(2) 0.026(3) 0.024(3) 0.000(2) -0.010(2) -0.0053(18)
C14 0.012(2) 0.028(3) 0.017(3) -0.002(2) -0.007(2) -0.008(2)
C8 0.013(2) 0.021(2) 0.022(3) -0.001(2) -0.0129(19) -0.0021(17)
C37 0.014(2) 0.026(3) 0.024(3) 0.000(2) -0.010(2) -0.0053(18)
C35 0.014(2) 0.026(3) 0.024(3) 0.000(2) -0.010(2) -0.0053(18)
C31 0.014(2) 0.026(3) 0.024(3) 0.000(2) -0.010(2) -0.0053(18)
C10 0.015(7) 0.041(9) 0.033(9) 0.012(7) -0.010(6) -0.014(6)
C20 0.029(8) 0.031(8) 0.018(7) 0.008(6) -0.009(6) -0.005(6)
C15 0.019(7) 0.023(7) 0.026(8) 0.005(6) -0.015(6) -0.003(5)
O9 0.115(11) 0.037(7) 0.031(7) -0.011(6) -0.008(7) -0.017(7)
C36 0.014(2) 0.026(3) 0.024(3) 0.000(2) -0.010(2) -0.0053(18)
C38 0.025(8) 0.069(11) 0.015(7) -0.013(7) -0.002(6) -0.018(7)
C25 0.065(10) 0.050(11) 0.034(10) -0.017(7) 0.008(9) -0.025(9)
O10 0.069(8) 0.056(8) 0.038(7) -0.011(7) -0.003(6) -0.015(6)
C39 0.048(11) 0.107(17) 0.033(10) -0.030(11) -0.008(9) -0.017(10)
N2 0.065(10) 0.050(11) 0.034(10) -0.017(7) 0.008(9) -0.025(9)
C21 0.065(10) 0.050(11) 0.034(10) -0.017(7) 0.008(9) -0.025(9)
N1 0.065(10) 0.050(11) 0.034(10) -0.017(7) 0.008(9) -0.025(9)
C26 0.03(2) 0.10(3) 0.18(5) -0.11(4) -0.02(3) -0.011(19)
N3 0.043(8) 0.052(9) 0.063(10) -0.043(8) -0.004(7) -0.005(7)
C27 0.046(10) 0.051(11) 0.058(13) -0.027(10) -0.013(9) 0.000(8)
C28 0.045(11) 0.083(15) 0.103(18) -0.055(14) 0.026(11) -0.026(10)
N4 0.061(18) 0.033(15) 0.025(15) -0.019(13) -0.004(13) -0.007(13)
C22 0.16(4) 0.05(2) 0.06(3) -0.04(2) -0.06(3) 0.01(3)
C29 0.112(19) 0.047(13) 0.14(2) -0.022(15) -0.084(18) 0.009(12)
N5 0.06(2) 0.08(2) 0.04(2) -0.027(19) 0.018(17) -0.024(17)
C42 0.08(3) 0.10(4) 0.09(4) -0.01(3) -0.03(3) 0.02(3)
C45 0.045(12) 0.097(18) 0.106(19) -0.052(16) 0.008(12) -0.024(11)
C23 0.14(2) 0.09(2) 0.12(2) -0.055(19) -0.02(2) -0.017(17)
C43 0.03(2) 0.13(5) 0.16(6) -0.08(4) 0.00(3) -0.04(2)
C24 0.14(2) 0.09(2) 0.12(2) -0.055(19) -0.02(2) -0.017(17)
C41 0.060(13) 0.051(12) 0.080(16) -0.033(11) -0.030(12) -0.004(9)
C40 0.060(13) 0.051(12) 0.080(16) -0.033(11) -0.030(12) -0.004(9)
C44 0.045(12) 0.097(18) 0.106(19) -0.052(16) 0.008(12) -0.024(11)

loop_
_atom_type_symbol
_atom_type_description
_atom_type_scat_dispersion_real
_atom_type_scat_dispersion_imag
_atom_type_scat_source
Pb Pb -3.3944 10.1111 'International Tables Vol C Tables 4.2.6.8 and 6.1.1.4'
C C 0.0033 0.0016 'International Tables Vol C Tables 4.2.6.8 and 6.1.1.4'
H H 0.0000 0.0000 'International Tables Vol C Tables 4.2.6.8 and 6.1.1.4'
O O 0.0106 0.0060 'International Tables Vol C Tables 4.2.6.8 and 6.1.1.4'
N N 0.0061 0.0033 'International Tables Vol C Tables 4.2.6.8 and 6.1.1.4'

loop_
_geom_angle_atom_site_label_1
_geom_angle_atom_site_label_2
_geom_angle_atom_site_label_3
_geom_angle
_geom_angle_site_symmetry_1
_geom_angle_site_symmetry_3
O5 Pb1 O8 76.1(3) . 1_455
O5 Pb1 O9 73.2(3) . .
O8 Pb1 O9 81.4(3) 1_455 .
O5 Pb1 O6 52.0(3) . .
O8 Pb1 O6 127.8(3) 1_455 .
O9 Pb1 O6 88.0(2) . .
O5 Pb1 O1 84.9(3) . .
O8 Pb1 O1 86.8(3) 1_455 .
O9 Pb1 O1 157.0(2) . .
O6 Pb1 O1 83.8(2) . .
O5 Pb1 O12 149.8(3) . 2_575
O8 Pb1 O12 100.6(3) 1_455 2_575
O9 Pb1 O12 76.7(2) . 2_575
O6 Pb1 O12 126.4(2) . 2_575
O1 Pb1 O12 125.1(3) . 2_575
O7 Pb2 O4 94.7(3) . .
O7 Pb2 O2 83.9(3) . 1_655
O4 Pb2 O2 75.1(3) . 1_655
O7 Pb2 O3 96.2(3) . .
O4 Pb2 O3 51.8(3) . .
O2 Pb2 O3 126.8(3) 1_655 .
O7 Pb2 O10 160.3(3) . .
O4 Pb2 O10 76.1(3) . .
O2 Pb2 O10 77.0(4) 1_655 .
O3 Pb2 O10 91.7(3) . .
O7 Pb2 O11 74.1(3) . .
O4 Pb2 O11 108.0(2) . .
O2 Pb2 O11 157.9(3) 1_655 .
O3 Pb2 O11 59.1(2) . .
O10 Pb2 O11 125.1(3) . .
O14 Pb3 O12 75.1(3) 1_455 .
O14 Pb3 O11 127.2(3) 1_455 .
O12 Pb3 O11 52.3(3) . .
O14 Pb3 O13 81.4(3) 1_455 2_675
O12 Pb3 O13 81.2(3) . 2_675
O11 Pb3 O13 87.1(3) . 2_675
O14 Pb3 O15 77.5(3) 1_455 .
O12 Pb3 O15 72.5(3) . .
O11 Pb3 O15 88.6(3) . .
O13 Pb3 O15 149.6(3) 2_675 .
O14 Pb3 O6 125.4(3) 1_455 .
O12 Pb3 O6 144.0(3) . .
O11 Pb3 O6 99.8(2) . .
O13 Pb3 O6 74.4(3) 2_675 .
O15 Pb3 O6 135.9(3) . .
O14 Pb3 O3 143.6(3) 1_455 .
O12 Pb3 O3 102.5(3) . .
O11 Pb3 O3 63.2(2) . .
O13 Pb3 O3 134.8(3) 2_675 .
O15 Pb3 O3 67.5(3) . .
O6 Pb3 O3 77.9(2) . .
C30 O12 Pb3 92.5(7) . .
C30 O12 Pb1 131.8(8) . 2_575
Pb3 O12 Pb1 100.4(3) . 2_575
C30 O11 Pb3 91.5(7) . .
C30 O11 Pb2 122.0(7) . .
Pb3 O11 Pb2 115.9(3) . .
C5 O3 Pb2 89.3(7) . .
C5 O3 Pb3 144.7(7) . .
Pb2 O3 Pb3 121.7(3) . .
C11 O6 Pb1 88.9(6) . .
C11 O6 Pb3 143.6(8) . .
Pb1 O6 Pb3 103.0(3) . .
C1 O1 Pb1 118.1(8) . .
C11 O5 Pb1 95.6(7) . .
C5 O4 Pb2 97.2(7) . .
C34 O13 Pb3 117.1(8) . 2_675
C1 O2 Pb2 103.7(7) . 1_455
C15 O7 Pb2 120.6(6) . .
C34 O14 Pb3 108.9(8) . 1_655
C15 O8 Pb1 101.2(6) . 1_655
C41 O15 Pb3 120.0(11) . .
O13 C34 O14 123.7(11) . .
O13 C34 C33 117.9(11) . .
O14 C34 C33 118.3(12) . .
O11 C30 O12 123.0(11) . .
O11 C30 C31 119.3(11) . .
O12 C30 C31 117.7(11) . .
C12 C13 C14 119.8(12) . .
C12 C13 H13 120.1 . .
C14 C13 H13 120.1 . .
C4 C6 C7 120.3(11) . .
C4 C6 H6 119.9 . .
C7 C6 H6 119.9 . .
C8 C7 C6 119.5(11) . .
C8 C7 C9 120.0(11) . .
C6 C7 C9 120.5(10) . .
C13 C12 C18 119.5(11) . .
C13 C12 C11 119.1(11) . .
C18 C12 C11 121.2(10) . .
C6 C4 C3 119.1(11) . .
C6 C4 C5 123.4(10) . .
C3 C4 C5 117.5(11) . .
C2 C3 C4 121.6(12) . .
C2 C3 H3 119.2 . .
C4 C3 H3 119.2 . .
O3 C5 O4 121.6(11) . .
O3 C5 C4 119.9(10) . .
O4 C5 C4 118.4(11) . .
C16 C17 C18 120.7(12) . .
C16 C17 C19 120.6(11) . .
C18 C17 C19 118.6(10) . .
O6 C11 O5 123.4(11) . .
O6 C11 C12 119.4(10) . .
O5 C11 C12 117.2(11) . .
O1 C1 O2 123.3(10) . .
O1 C1 C2 119.4(10) . .
O2 C1 C2 117.2(11) . .
C8 C2 C3 118.9(10) . .
C8 C2 C1 124.5(11) . .
C3 C2 C1 116.5(11) . .
C12 C18 C17 120.0(11) . .
C12 C18 H18 120.0 . .
C17 C18 H18 120.0 . .
C32 C33 C35 119.2(11) . .
C32 C33 C34 118.5(12) . .
C35 C33 C34 122.3(11) . .
C14 C16 C17 119.0(11) . .
C14 C16 H16 120.5 . .
C17 C16 H16 120.5 . .
C10 C9 C7 178.3(13) . .
C20 C19 C17 178.4(13) . .
C31 C32 C33 122.0(13) . .
C31 C32 H32 119.0 . .
C33 C32 H32 119.0 . .
C16 C14 C13 121.1(11) . .
C16 C14 C15 121.5(9) . .
C13 C14 C15 117.2(10) . .
C2 C8 C7 120.6(11) . .
C2 C8 H8 119.7 . .
C7 C8 H8 119.7 . .
C31 C37 C36 120.7(10) . .
C31 C37 H37 119.6 . .
C36 C37 H37 119.6 . .
C36 C35 C33 120.5(10) . .
C36 C35 H35 119.8 . .
C33 C35 H35 119.8 . .
C32 C31 C37 117.9(11) . .
C32 C31 C30 119.6(12) . .
C37 C31 C30 122.1(11) . .
C9 C10 H10 180.0 . .
C19 C20 H20 180.0 . .
O8 C15 O7 124.7(7) . .
O8 C15 C14 118.1(7) . .
O7 C15 C14 117.1(7) . .
C25 O9 C21 62.1(7) . .
C25 O9 Pb1 126.96(12) . .
C21 O9 Pb1 120.8(7) . .
C35 C36 C37 119.7(9) . .
C35 C36 C38 121.5(6) . .
C37 C36 C38 118.6(6) . .
C39 C38 C36 179.2(8) . .
O9 C25 N2 129.5(6) . .
O9 C25 H25 115.2 . .
N2 C25 H25 115.2 . .
C27 O10 Pb2 115.4(11) . .
C38 C39 H39 180.0 . .
C26 N2 C25 125.2(18) . .
C26 N2 C23 117(2) . .
C25 N2 C23 117.7(15) . .
O9 C21 N1 125.7(17) . .
O9 C21 H21 117.2 . .
N1 C21 H21 117.2 . .
C21 N1 C22 123(3) . .
C27 N3 C28 122.7(19) . .
C27 N3 C29 121.3(17) . .
C28 N3 C29 116.0(17) . .
O10 C27 N3 124.3(18) . .
O10 C27 H27 117.9 . .
N3 C27 H27 117.9 . .
N3 C28 H28A 109.5 . .
N3 C28 H28B 109.5 . .
H28A C28 H28B 109.5 . .
N3 C28 H28C 109.5 . .
H28A C28 H28C 109.5 . .
H28B C28 H28C 109.5 . .
N1 C22 H22A 109.5 . .
N1 C22 H22B 109.5 . .
H22A C22 H22B 109.5 . .
N1 C22 H22C 109.5 . .
H22A C22 H22C 109.5 . .
H22B C22 H22C 109.5 . .
N3 C29 H29A 109.5 . .
N3 C29 H29B 109.5 . .
H29A C29 H29B 109.5 . .
N3 C29 H29C 109.5 . .
H29A C29 H29C 109.5 . .
H29B C29 H29C 109.5 . .
C41 N5 C42 120(3) . .
C41 N5 C45 120(3) . .
C42 N5 C45 119(3) . .
N4 C43 H43A 109.5 . .
N4 C43 H43B 109.5 . .
H43A C43 H43B 109.5 . .
N4 C43 H43C 109.5 . .
H43A C43 H43C 109.5 . .
H43B C43 H43C 109.5 . .
O15 C41 N5 136(3) . .
O15 C41 H41 112.2 . .
N5 C41 H41 112.2 . .

loop_
_geom_bond_atom_site_label_1
_geom_bond_atom_site_label_2
_geom_bond_distance
_geom_bond_site_symmetry_2
Pb1 O5 2.460(9) .
Pb1 O8 2.509(9) 1_455
Pb1 O9 2.514(6) .
Pb1 O6 2.607(8) .
Pb1 O1 2.696(9) .
Pb1 O12 2.753(8) 2_575
Pb2 O7 2.414(9) .
Pb2 O4 2.414(8) .
Pb2 O2 2.437(8) 1_655
Pb2 O3 2.584(8) .
Pb2 O10 2.650(12) .
Pb2 O11 3.107(8) .
Pb3 O14 2.473(9) 1_455
Pb3 O12 2.475(8) .
Pb3 O11 2.511(8) .
Pb3 O13 2.541(8) 2_675
Pb3 O15 2.647(9) .
Pb3 O6 2.826(8) .
Pb3 O3 2.876(8) .
O12 C30 1.264(14) .
O12 Pb1 2.753(8) 2_575
O11 C30 1.235(15) .
O3 C5 1.252(14) .
O6 C11 1.260(14) .
O1 C1 1.242(14) .
O5 C11 1.265(13) .
O4 C5 1.255(13) .
O13 C34 1.254(15) .
O13 Pb3 2.541(8) 2_675
O2 C1 1.272(14) .
O2 Pb2 2.437(8) 1_455
O7 C15 1.251(10) .
O14 C34 1.255(14) .
O14 Pb3 2.473(9) 1_655
O8 C15 1.243(10) .
O8 Pb1 2.509(9) 1_655
O15 C41 1.22(2) .
C34 C33 1.493(17) .
C30 C31 1.507(17) .
C13 C12 1.377(16) .
C13 C14 1.403(16) .
C13 H13 0.9500 .
C6 C4 1.370(17) .
C6 C7 1.414(16) .
C6 H6 0.9500 .
C7 C8 1.405(15) .
C7 C9 1.437(18) .
C12 C18 1.382(17) .
C12 C11 1.502(16) .
C4 C3 1.400(15) .
C4 C5 1.515(17) .
C3 C2 1.397(16) .
C3 H3 0.9500 .
C17 C16 1.379(16) .
C17 C18 1.399(16) .
C17 C19 1.472(17) .
C1 C2 1.511(16) .
C2 C8 1.372(17) .
C18 H18 0.9500 .
C33 C32 1.386(17) .
C33 C35 1.398(18) .
C16 C14 1.368(17) .
C16 H16 0.9500 .
C9 C10 1.182(14) .
C19 C20 1.174(14) .
C32 C31 1.380(17) .
C32 H32 0.9500 .
C14 C15 1.540(13) .
C8 H8 0.9500 .
C37 C31 1.395(18) .
C37 C36 1.415(13) .
C37 H37 0.9500 .
C35 C36 1.358(13) .
C35 H35 0.9500 .
C10 H10 0.9500 .
C20 H20 0.9500 .
O9 C25 1.0227 .
O9 C21 1.243(16) .
C36 C38 1.4408 .
C38 C39 1.186(14) .
C25 N2 1.415(15) .
C25 H25 0.9500 .
O10 C27 1.22(2) .
C39 H39 0.9500 .
N2 C26 1.31(4) .
N2 C23 1.46(3) .
C21 N1 1.34(3) .
C21 H21 0.9500 .
N1 C22 1.49(5) .
C26 H26A 0.9800 .
C26 H26B 0.9800 .
C26 H26C 0.9800 .
N3 C27 1.32(2) .
N3 C28 1.42(2) .
N3 C29 1.44(3) .
C27 H27 0.9500 .
C28 H28A 0.9800 .
C28 H28B 0.9800 .
C28 H28C 0.9800 .
N4 C43 1.52(5) .
C22 H22A 0.9800 .
C22 H22B 0.9800 .
C22 H22C 0.9800 .
C29 H29A 0.9800 .
C29 H29B 0.9800 .
C29 H29C 0.9800 .
N5 C41 1.23(3) .
N5 C42 1.49(6) .
N5 C45 1.52(4) .
C42 H42A 0.9800 .
C42 H42B 0.9800 .
C42 H42C 0.9800 .
C43 H43A 0.9800 .
C43 H43B 0.9800 .
C43 H43C 0.9800 .
C41 H41 0.9500 .

loop_
_geom_hbond_atom_site_label_D
_geom_hbond_atom_site_label_H
_geom_hbond_atom_site_label_A
_geom_hbond_distance_DH
_geom_hbond_distance_HA
_geom_hbond_distance_DA
_geom_hbond_angle_DHA
_geom_hbond_site_symmetry_A
C10 H10 O5 0.95 2.49 3.279(10) 140.8 2_566
C20 H20 O2 0.95 2.46 3.282(10) 144.9 2_566
C39 H39 O5 0.95 2.62 3.562(17) 169.9 1_654
C20 H20 O4 0.95 2.42 3.194(10) 138.2 2_666
C10 H10 O8 0.95 2.50 3.308(11) 143.4 2_666
